data_4346754
loop_
_publ_author_name
'Ananthnag, Guddekoppa S.'
'Mague, Joel T.'
'Balakrishna, Maravanji S.'

_publ_section_title
;
 Self-Assembled Cyclophane-Type Copper(I) Complexes of
 2,4,6-Tris(diphenylphosphino)-1,3,5-triazine and Their Catalytic
 Application.
;
_journal_issue 22
_journal_name_full 'Inorganic chemistry'
_journal_page_first 10985
_journal_page_last 10992
_journal_paper_doi 10.1021/acs.inorgchem.5b02075
_journal_volume 54
_journal_year 2015
_chemical_formula_moiety 'C79 H62 Br3 Cl Cu3 N6 P6'
_chemical_formula_sum 'C79 H62 Br3 Cl Cu3 N6 P6'
_chemical_formula_weight 1746.94
_space_group_crystal_system monoclinic
_space_group_IT_number 14
_space_group_name_Hall '-P 2yn'
_space_group_name_H-M_alt 'P 1 21/n 1'
_symmetry_Int_Tables_number 14
_atom_sites_solution_hydrogens geom
_atom_sites_solution_primary direct
_atom_sites_solution_secondary difmap
_audit_creation_date 2015-07-21
_audit_creation_method
;
  Olex2 1.2
  (compiled Apr 23 2013 17:54:37, GUI svn.r4466)
;
_cell_angle_alpha 90.00
_cell_angle_beta 101.724(3)
_cell_angle_gamma 90.00
_cell_formula_units_Z 4
_cell_length_a 17.192(4)
_cell_length_b 18.254(4)
_cell_length_c 24.392(5)
_cell_measurement_reflns_used 9068
_cell_measurement_temperature 100(2)
_cell_measurement_theta_max 25.00
_cell_measurement_theta_min 0.90
_cell_volume 7495(3)
_computing_molecular_graphics
;
O. V. Dolomanov, L. J. Bourhis, R. J. Gildea, J. A. K. Howard and H. Puschmann,
OLEX2: a complete structure solution, refinement and analysis program.
J. Appl. Cryst. (2009). 42, 339-341.
;
_computing_publication_material
;
O. V. Dolomanov, L. J. Bourhis, R. J. Gildea, J. A. K. Howard and H. Puschmann,
OLEX2: a complete structure solution, refinement and analysis program.
J. Appl. Cryst. (2009). 42, 339-341.
;
_computing_structure_refinement 'SHELXL-97 (Sheldrick, 1997)'
_computing_structure_solution 'SHELXS-97 (Sheldrick, 1990)'
_diffrn_ambient_temperature 100(2)
_diffrn_detector_area_resol_mean 7.111
_diffrn_measured_fraction_theta_full 0.998
_diffrn_measured_fraction_theta_max 0.998
_diffrn_measurement_device_type 'Rigaku Saturn724'
_diffrn_measurement_method \w
_diffrn_radiation_monochromator graphite
_diffrn_radiation_type MoK\a
_diffrn_radiation_wavelength 0.71075
_diffrn_reflns_av_R_equivalents 0.1079
_diffrn_reflns_av_unetI/netI 0.0962
_diffrn_reflns_limit_h_max 20
_diffrn_reflns_limit_h_min -14
_diffrn_reflns_limit_k_max 20
_diffrn_reflns_limit_k_min -21
_diffrn_reflns_limit_l_max 26
_diffrn_reflns_limit_l_min -29
_diffrn_reflns_number 56156
_diffrn_reflns_theta_full 25.00
_diffrn_reflns_theta_max 25.00
_diffrn_reflns_theta_min 2.64
_diffrn_source 'fine-focus sealed tube'
_exptl_absorpt_coefficient_mu 2.654
_exptl_absorpt_correction_T_max 0.6189
_exptl_absorpt_correction_T_min 0.6189
_exptl_absorpt_correction_type numerical
_exptl_absorpt_process_details 'NUMABS (Rigaku, 1999)'
_exptl_crystal_colour yellow
_exptl_crystal_density_diffrn 1.536
_exptl_crystal_density_meas ?
_exptl_crystal_density_method 'not measured'
_exptl_crystal_description prism
_exptl_crystal_F_000 3476
_exptl_crystal_size_max 0.2
_exptl_crystal_size_mid 0.2
_exptl_crystal_size_min 0.2
_refine_diff_density_max 0.857
_refine_diff_density_min -0.878
_refine_diff_density_rms 0.134
_refine_ls_extinction_method none
_refine_ls_goodness_of_fit_ref 1.116
_refine_ls_hydrogen_treatment mixed
_refine_ls_matrix_type full
_refine_ls_number_parameters 793
_refine_ls_number_reflns 13164
_refine_ls_number_restraints 0
_refine_ls_restrained_S_all 1.116
_refine_ls_R_factor_all 0.0906
_refine_ls_R_factor_gt 0.0662
_refine_ls_shift/su_max 0.001
_refine_ls_shift/su_mean 0.000
_refine_ls_structure_factor_coef Fsqd
_refine_ls_weighting_details 'calc w=1/[\s^2^(Fo^2^)+(0.0077P)^2^+25.8770P] where P=(Fo^2^+2Fc^2^)/3'
_refine_ls_weighting_scheme calc
_refine_ls_wR_factor_gt 0.1045
_refine_ls_wR_factor_ref 0.1144
_reflns_number_gt 10269
_reflns_number_total 13164
_reflns_threshold_expression >2sigma(I)
_cod_data_source_file ic5b02075_si_004.cif
_cod_data_source_block shelxl
_cod_depositor_comments
;
The following automatic conversions were performed:

data item '_exptl_crystal_density_meas' value 'not measured' was
changed to '?' -- the value is perceived as not measured.

Automatic conversion script
Id: cif_fix_values 6909 2019-04-08 15:41:33Z antanas 
;
_cod_database_code 4346754
_olex2_refinement_description
;
1. Others
 Fixed Uiso: H72(0.021) H34(0.025) H16(0.028) H68(0.023) H39(0.028) H75(0.026)
 H20(0.022) H66(0.026) H9(0.033) H78(0.018) H46(0.025) H77(0.024) H33(0.026)
 H22(0.024) H57(0.032) H47(0.026) H26(0.024) H14(0.019) H62(0.026) H24(0.022)
 H23(0.024) H63(0.026) H56(0.028) H54(0.023) H74(0.018) H59(0.027) H36(0.025)
 H48(0.018) H45(0.028) H38(0.02) H44(0.023) H79A(0.053) H79B(0.053) H64(0.026)
 H60(0.023) H17(0.026) H71(0.023) H42(0.028) H69(0.028) H53(0.031) H12(0.029)
 H40(0.031) H15(0.024) H21(0.029) H32(0.024) H8(0.022) H70(0.027) H18(0.021)
 H65(0.026) H76(0.024) H58(0.028) H41(0.042) H52(0.031) H30(0.034) H35(0.03)
 H11(0.037) H27(0.031) H10(0.037) H28(0.042) H51(0.037) H50(0.029) H29(0.056)
 Fixed X: H72(0.4136) H34(0.8399) H16(0.7599) H68(0.6466) H39(0.955)
 H75(0.6629) H20(0.3868) H66(0.236) H9(0.3488) H78(0.4335) H46(0.5042)
 H77(0.423) H33(0.8127) H22(0.5638) H57(0.0802) H47(0.5229) H26(0.4254)
 H14(0.5731) H62(0.2784) H24(0.6083) H23(0.6518) H63(0.2371) H56(0.1941)
 H54(0.3006) H74(0.6736) H59(0.0764) H36(0.7654) H48(0.4927) H45(0.4605)
 H38(0.8757) H44(0.4282) H79A(0.5248) H79B(0.4352) H64(0.1985) H60(0.1892)
 H17(0.7316) H71(0.3832) H42(0.6894) H69(0.6163) H53(0.1669) H12(0.3396)
 H40(0.8979) H15(0.6811) H21(0.433) H32(0.7632) H8(0.4644) H70(0.4851)
 H18(0.6218) H65(0.1969) H76(0.5368) H58(0.0248) H41(0.7658) H52(0.0994)
 H30(0.589) H35(0.816) H11(0.224) H27(0.4812) H10(0.2278) H28(0.589)
 H51(0.1643) H50(0.2975) H29(0.6446)
 Fixed Y: H72(0.544) H34(0.9061) H16(0.7918) H68(0.5834) H39(0.6071)
 H75(0.2776) H20(0.9378) H66(0.7444) H9(0.8489) H78(0.4232) H46(0.1745)
 H77(0.2968) H33(0.8187) H22(1.0446) H57(0.4906) H47(0.2303) H26(0.7356)
 H14(0.7947) H62(0.5278) H24(0.8499) H23(0.9506) H63(0.5057) H56(0.5241)
 H54(0.5218) H74(0.4048) H59(0.6878) H36(0.7656) H48(0.3534) H45(0.2451)
 H38(0.6577) H44(0.368) H79A(0.9742) H79B(0.9701) H64(0.6033) H60(0.7235)
 H17(0.6719) H71(0.5807) H42(0.5361) H69(0.6164) H53(0.4999) H12(0.6405)
 H40(0.5259) H15(0.8545) H21(1.0391) H32(0.7038) H8(0.7843) H70(0.6149)
 H18(0.6126) H65(0.7213) H76(0.2243) H58(0.5709) H41(0.4918) H52(0.4114)
 H30(0.8839) H35(0.8793) H11(0.7067) H27(0.7376) H10(0.8079) H28(0.8125)
 H51(0.3534) H50(0.3761) H29(0.8846)
 Fixed Z: H72(0.8801) H34(0.8485) H16(0.5236) H68(0.9425) H39(0.6973)
 H75(0.8703) H20(0.7103) H66(0.8263) H9(0.4758) H78(0.8326) H46(0.6712)
 H77(0.8433) H33(0.9108) H22(0.6569) H57(0.6551) H47(0.5888) H26(0.8562)
 H14(0.5994) H62(0.8099) H24(0.7343) H23(0.6908) H63(0.8951) H56(0.7204)
 H54(0.5328) H74(0.8599) H59(0.5805) H36(0.7202) H48(0.5718) H45(0.739)
 H38(0.7548) H44(0.7225) H79A(0.5554) H79B(0.5199) H64(0.9448) H60(0.6471)
 H17(0.495) H71(0.965) H42(0.6767) H69(1.0278) H53(0.4987) H12(0.5854)
 H40(0.6257) H15(0.576) H21(0.6673) H32(0.879) H8(0.51) H70(1.0393) H18(0.5175)
 H65(0.911) H76(0.8627) H58(0.5844) H41(0.6158) H52(0.5394) H30(0.8299)
 H35(0.7521) H11(0.5502) H27(0.9524) H10(0.4932) H28(0.9865) H51(0.6209)
 H50(0.6579) H29(0.9261)
;

loop_
_space_group_symop_id
_space_group_symop_operation_xyz
1 'x, y, z'
2 '-x+1/2, y+1/2, -z+1/2'
3 '-x, -y, -z'
4 'x-1/2, -y-1/2, z-1/2'

loop_
_atom_site_label
_atom_site_type_symbol
_atom_site_fract_x
_atom_site_fract_y
_atom_site_fract_z
_atom_site_U_iso_or_equiv
_atom_site_adp_type
_atom_site_occupancy
_atom_site_symmetry_multiplicity
_atom_site_calc_flag
_atom_site_refinement_flags
Br1 Br 0.40554(4) 0.53634(4) 0.46099(2) 0.01813(16) Uani 1 1 d .
Br3 Br 0.79039(4) 0.51959(4) 0.91082(3) 0.01952(16) Uani 1 1 d .
Br2 Br 0.23105(4) 0.87086(4) 0.72088(3) 0.02606(18) Uani 1 1 d .
Cu3 Cu 0.69009(4) 0.55973(4) 0.83729(3) 0.01291(18) Uani 1 1 d .
Cu2 Cu 0.32600(4) 0.77803(4) 0.73920(3) 0.01465(18) Uani 1 1 d .
Cu1 Cu 0.48077(4) 0.52860(4) 0.56336(3) 0.01152(17) Uani 1 1 d .
Cl3 Cl 0.46885(10) 1.09317(9) 0.54460(7) 0.0254(4) Uani 1 1 d .
P6 P 0.56513(9) 0.52542(9) 0.84022(6) 0.0114(3) Uani 1 1 d .
P1 P 0.50099(9) 0.65031(9) 0.57834(6) 0.0117(4) Uani 1 1 d .
P5 P 0.28636(9) 0.66118(9) 0.74288(6) 0.0128(4) Uani 1 1 d .
P3 P 0.71795(9) 0.63524(9) 0.77201(6) 0.0118(4) Uani 1 1 d .
P2 P 0.45577(9) 0.80483(9) 0.75973(6) 0.0119(4) Uani 1 1 d .
P4 P 0.42077(9) 0.46472(9) 0.62314(6) 0.0102(3) Uani 1 1 d .
N4 N 0.3621(3) 0.5583(3) 0.69087(19) 0.0110(5) Uani 1 1 d .
N3 N 0.5972(3) 0.6460(3) 0.67829(19) 0.0118(5) Uani 1 1 d .
N1 N 0.4806(3) 0.7163(3) 0.67754(19) 0.0118(5) Uani 1 1 d .
N6 N 0.4865(3) 0.5045(3) 0.73318(19) 0.0110(5) Uani 1 1 d .
N2 N 0.5818(3) 0.7104(3) 0.76029(19) 0.0118(5) Uani 1 1 d .
N5 N 0.4256(3) 0.5913(3) 0.78435(19) 0.0110(5) Uani 1 1 d .
C49 C 0.3135(3) 0.4509(3) 0.5986(2) 0.0119(13) Uani 1 1 d .
C7 C 0.4138(3) 0.7066(3) 0.5522(2) 0.0116(13) Uani 1 1 d .
C6 C 0.4830(3) 0.5433(3) 0.7794(2) 0.0110(5) Uani 1 1 d .
C1 C 0.5254(3) 0.6741(3) 0.6532(2) 0.0118(5) Uani 1 1 d .
C72 C 0.4549(3) 0.5593(4) 0.9100(3) 0.0179(15) Uani 1 1 d .
H72 H 0.4136 0.5440 0.8801 0.021 Uiso 1 1 calc R
C34 C 0.8194(4) 0.8596(4) 0.8352(3) 0.0205(15) Uani 1 1 d .
H34 H 0.8399 0.9061 0.8485 0.025 Uiso 1 1 calc R
C25 C 0.5028(3) 0.8094(3) 0.8335(2) 0.0136(14) Uani 1 1 d .
C16 C 0.7155(4) 0.7678(4) 0.5331(2) 0.0236(17) Uani 1 1 d .
H16 H 0.7599 0.7918 0.5236 0.028 Uiso 1 1 calc R
C3 C 0.6213(3) 0.6662(3) 0.7308(2) 0.0118(5) Uani 1 1 d .
C5 C 0.3659(3) 0.5951(3) 0.7386(2) 0.0110(5) Uani 1 1 d .
C68 C 0.5930(4) 0.5821(4) 0.9471(2) 0.0192(15) Uani 1 1 d .
H68 H 0.6466 0.5834 0.9425 0.023 Uiso 1 1 calc R
C39 C 0.9006(4) 0.5940(4) 0.6923(3) 0.0231(16) Uani 1 1 d .
H39 H 0.9550 0.6071 0.6973 0.028 Uiso 1 1 calc R
C4 C 0.4241(3) 0.5130(3) 0.6902(2) 0.0110(5) Uani 1 1 d .
C43 C 0.4565(3) 0.3734(3) 0.6448(2) 0.0114(13) Uani 1 1 d .
C75 C 0.6165(4) 0.3073(4) 0.8629(3) 0.0214(16) Uani 1 1 d .
H75 H 0.6629 0.2776 0.8703 0.026 Uiso 1 1 calc R
C20 C 0.4407(4) 0.9400(4) 0.7066(2) 0.0185(15) Uani 1 1 d .
H20 H 0.3868 0.9378 0.7103 0.022 Uiso 1 1 calc R
C73 C 0.5548(3) 0.4260(3) 0.8455(2) 0.0135(14) Uani 1 1 d .
C66 C 0.2366(3) 0.6957(4) 0.8401(3) 0.0219(7) Uani 1 1 d .
H66 H 0.2360 0.7444 0.8263 0.026 Uiso 1 1 calc R
C9 C 0.3471(4) 0.8062(4) 0.4978(3) 0.0273(17) Uani 1 1 d .
H9 H 0.3488 0.8489 0.4758 0.033 Uiso 1 1 calc R
C31 C 0.7601(3) 0.7228(3) 0.7961(2) 0.0116(13) Uani 1 1 d .
C78 C 0.4800(4) 0.3938(4) 0.8404(2) 0.0151(14) Uani 1 1 d .
H78 H 0.4335 0.4232 0.8326 0.018 Uiso 1 1 calc R
C46 C 0.4930(4) 0.2251(4) 0.6649(3) 0.0208(16) Uani 1 1 d .
H46 H 0.5042 0.1745 0.6712 0.025 Uiso 1 1 calc R
C77 C 0.4738(4) 0.3188(4) 0.8467(2) 0.0196(15) Uani 1 1 d .
H77 H 0.4230 0.2968 0.8433 0.024 Uiso 1 1 calc R
C33 C 0.8035(4) 0.8078(4) 0.8719(3) 0.0217(16) Uani 1 1 d .
H33 H 0.8127 0.8187 0.9108 0.026 Uiso 1 1 calc R
C55 C 0.2028(3) 0.6282(4) 0.6910(2) 0.0145(14) Uani 1 1 d .
C22 C 0.5459(4) 1.0035(4) 0.6749(3) 0.0204(15) Uani 1 1 d .
H22 H 0.5638 1.0446 0.6569 0.024 Uiso 1 1 calc R
C57 C 0.1030(4) 0.5377(4) 0.6532(3) 0.0264(17) Uani 1 1 d .
H57 H 0.0802 0.4906 0.6551 0.032 Uiso 1 1 calc R
C47 C 0.5032(4) 0.2583(4) 0.6159(3) 0.0213(16) Uani 1 1 d .
H47 H 0.5229 0.2303 0.5888 0.026 Uiso 1 1 calc R
C26 C 0.4699(4) 0.7659(4) 0.8701(3) 0.0201(15) Uani 1 1 d .
H26 H 0.4254 0.7356 0.8562 0.024 Uiso 1 1 calc R
C14 C 0.6048(3) 0.7699(4) 0.5776(2) 0.0157(14) Uani 1 1 d .
H14 H 0.5731 0.7947 0.5994 0.019 Uiso 1 1 calc R
C2 C 0.5120(3) 0.7337(3) 0.7315(2) 0.0118(5) Uani 1 1 d .
C67 C 0.5335(3) 0.5602(3) 0.9027(2) 0.0121(14) Uani 1 1 d .
C62 C 0.2616(4) 0.5672(4) 0.8302(3) 0.0219(7) Uani 1 1 d .
H62 H 0.2784 0.5278 0.8099 0.026 Uiso 1 1 calc R
C24 C 0.5722(4) 0.8882(4) 0.7206(2) 0.0184(15) Uani 1 1 d .
H24 H 0.6083 0.8499 0.7343 0.022 Uiso 1 1 calc R
C23 C 0.5980(4) 0.9478(4) 0.6948(2) 0.0197(15) Uani 1 1 d .
H23 H 0.6518 0.9506 0.6908 0.024 Uiso 1 1 calc R
C63 C 0.2374(3) 0.5542(4) 0.8810(3) 0.0219(7) Uani 1 1 d .
H63 H 0.2371 0.5057 0.8951 0.026 Uiso 1 1 calc R
C56 C 0.1702(4) 0.5580(4) 0.6925(3) 0.0230(16) Uani 1 1 d .
H56 H 0.1941 0.5241 0.7204 0.028 Uiso 1 1 calc R
C54 C 0.2733(4) 0.4873(4) 0.5511(2) 0.0189(15) Uani 1 1 d .
H54 H 0.3006 0.5218 0.5328 0.023 Uiso 1 1 calc R
C74 C 0.6228(3) 0.3828(3) 0.8566(2) 0.0148(14) Uani 1 1 d .
H74 H 0.6736 0.4048 0.8599 0.018 Uiso 1 1 calc R
C59 C 0.1003(4) 0.6547(4) 0.6090(3) 0.0228(16) Uani 1 1 d .
H59 H 0.0764 0.6878 0.5805 0.027 Uiso 1 1 calc R
C37 C 0.7748(3) 0.6029(3) 0.7215(2) 0.0125(14) Uani 1 1 d .
C36 C 0.7755(4) 0.7760(4) 0.7592(2) 0.0206(16) Uani 1 1 d .
H36 H 0.7654 0.7656 0.7202 0.025 Uiso 1 1 calc R
C61 C 0.2606(4) 0.6389(4) 0.8100(3) 0.0219(7) Uani 1 1 d .
C48 C 0.4853(3) 0.3316(3) 0.6057(2) 0.0152(14) Uani 1 1 d .
H48 H 0.4927 0.3534 0.5718 0.018 Uiso 1 1 calc R
C45 C 0.4661(4) 0.2669(4) 0.7047(3) 0.0232(16) Uani 1 1 d .
H45 H 0.4605 0.2451 0.7390 0.028 Uiso 1 1 calc R
C38 C 0.8535(3) 0.6231(4) 0.7269(2) 0.0169(15) Uani 1 1 d .
H38 H 0.8757 0.6577 0.7548 0.020 Uiso 1 1 calc R
C44 C 0.4473(4) 0.3402(4) 0.6951(2) 0.0192(15) Uani 1 1 d .
H44 H 0.4282 0.3680 0.7225 0.023 Uiso 1 1 calc R
C79 C 0.4854(4) 0.9982(5) 0.5256(3) 0.044(2) Uani 1 1 d .
H79A H 0.5248 0.9742 0.5554 0.053 Uiso 1 1 calc R
H79B H 0.4352 0.9701 0.5199 0.053 Uiso 1 1 calc R
C64 C 0.2142(4) 0.6122(4) 0.9103(3) 0.0219(7) Uani 1 1 d .
H64 H 0.1985 0.6033 0.9448 0.026 Uiso 1 1 calc R
C60 C 0.1676(4) 0.6759(4) 0.6490(2) 0.0191(15) Uani 1 1 d .
H60 H 0.1892 0.7235 0.6471 0.023 Uiso 1 1 calc R
C17 C 0.6987(4) 0.6967(4) 0.5159(2) 0.0213(16) Uani 1 1 d .
H17 H 0.7316 0.6719 0.4950 0.026 Uiso 1 1 calc R
C71 C 0.4368(4) 0.5804(4) 0.9605(2) 0.0189(15) Uani 1 1 d .
H71 H 0.3832 0.5807 0.9650 0.023 Uiso 1 1 calc R
C42 C 0.7428(4) 0.5520(4) 0.6802(3) 0.0234(16) Uani 1 1 d .
H42 H 0.6894 0.5361 0.6767 0.028 Uiso 1 1 calc R
C69 C 0.5751(4) 0.6021(4) 0.9976(3) 0.0231(16) Uani 1 1 d .
H69 H 0.6163 0.6164 1.0278 0.028 Uiso 1 1 calc R
C13 C 0.5852(3) 0.6982(4) 0.5599(2) 0.0159(15) Uani 1 1 d .
C19 C 0.4925(4) 0.8835(3) 0.7267(2) 0.0141(14) Uani 1 1 d .
C53 C 0.1940(3) 0.4736(4) 0.5305(3) 0.0255(17) Uani 1 1 d .
H53 H 0.1669 0.4999 0.4987 0.031 Uiso 1 1 calc R
C12 C 0.3418(4) 0.6830(4) 0.5633(3) 0.0244(17) Uani 1 1 d .
H12 H 0.3396 0.6405 0.5854 0.029 Uiso 1 1 calc R
C40 C 0.8669(4) 0.5452(4) 0.6504(3) 0.0258(17) Uani 1 1 d .
H40 H 0.8979 0.5259 0.6257 0.031 Uiso 1 1 calc R
C15 C 0.6689(4) 0.8054(4) 0.5643(3) 0.0197(15) Uani 1 1 d .
H15 H 0.6811 0.8545 0.5760 0.024 Uiso 1 1 calc R
C21 C 0.4683(4) 1.0001(4) 0.6808(3) 0.0238(16) Uani 1 1 d .
H21 H 0.4330 1.0391 0.6673 0.029 Uiso 1 1 calc R
C32 C 0.7739(4) 0.7393(4) 0.8530(2) 0.0201(16) Uani 1 1 d .
H32 H 0.7632 0.7038 0.8790 0.024 Uiso 1 1 calc R
C8 C 0.4156(4) 0.7685(4) 0.5185(2) 0.0182(15) Uani 1 1 d .
H8 H 0.4644 0.7843 0.5100 0.022 Uiso 1 1 calc R
C70 C 0.4972(4) 0.6012(4) 1.0044(3) 0.0225(16) Uani 1 1 d .
H70 H 0.4851 0.6149 1.0393 0.027 Uiso 1 1 calc R
C18 C 0.6336(4) 0.6617(4) 0.5292(2) 0.0178(15) Uani 1 1 d .
H18 H 0.6218 0.6126 0.5175 0.021 Uiso 1 1 calc R
C65 C 0.2133(4) 0.6821(4) 0.8904(3) 0.0219(7) Uani 1 1 d .
H65 H 0.1969 0.7213 0.9110 0.026 Uiso 1 1 calc R
C76 C 0.5414(4) 0.2757(4) 0.8581(2) 0.0200(15) Uani 1 1 d .
H76 H 0.5368 0.2243 0.8627 0.024 Uiso 1 1 calc R
C58 C 0.0697(4) 0.5857(4) 0.6117(3) 0.0234(17) Uani 1 1 d .
H58 H 0.0248 0.5709 0.5844 0.028 Uiso 1 1 calc R
C41 C 0.7886(4) 0.5249(4) 0.6447(3) 0.035(2) Uani 1 1 d .
H41 H 0.7658 0.4918 0.6158 0.042 Uiso 1 1 calc R
C52 C 0.1533(4) 0.4224(4) 0.5551(3) 0.0262(17) Uani 1 1 d .
H52 H 0.0994 0.4114 0.5394 0.031 Uiso 1 1 calc R
C30 C 0.5670(4) 0.8537(4) 0.8546(3) 0.0284(18) Uani 1 1 d .
H30 H 0.5890 0.8839 0.8299 0.034 Uiso 1 1 calc R
C35 C 0.8052(4) 0.8436(4) 0.7780(3) 0.0250(17) Uani 1 1 d .
H35 H 0.8160 0.8793 0.7521 0.030 Uiso 1 1 calc R
C11 C 0.2731(4) 0.7219(4) 0.5418(3) 0.0308(19) Uani 1 1 d .
H11 H 0.2240 0.7067 0.5502 0.037 Uiso 1 1 calc R
C27 C 0.5031(4) 0.7674(4) 0.9273(3) 0.0255(17) Uani 1 1 d .
H27 H 0.4812 0.7376 0.9524 0.031 Uiso 1 1 calc R
C10 C 0.2754(4) 0.7824(4) 0.5086(3) 0.0307(19) Uani 1 1 d .
H10 H 0.2278 0.8079 0.4932 0.037 Uiso 1 1 calc R
C28 C 0.5672(4) 0.8117(4) 0.9475(3) 0.035(2) Uani 1 1 d .
H28 H 0.5890 0.8125 0.9865 0.042 Uiso 1 1 calc R
C51 C 0.1925(4) 0.3875(4) 0.6028(3) 0.0306(18) Uani 1 1 d .
H51 H 0.1643 0.3534 0.6209 0.037 Uiso 1 1 calc R
C50 C 0.2716(4) 0.4008(4) 0.6250(3) 0.0244(17) Uani 1 1 d .
H50 H 0.2975 0.3761 0.6579 0.029 Uiso 1 1 calc R
C29 C 0.5999(5) 0.8546(5) 0.9119(3) 0.046(2) Uani 1 1 d .
H29 H 0.6446 0.8846 0.9261 0.056 Uiso 1 1 calc R

loop_
_atom_site_aniso_label
_atom_site_aniso_U_11
_atom_site_aniso_U_22
_atom_site_aniso_U_33
_atom_site_aniso_U_23
_atom_site_aniso_U_13
_atom_site_aniso_U_12
Br1 0.0177(3) 0.0221(4) 0.0147(3) 0.0005(3) 0.0035(2) 0.0021(3)
Br3 0.0157(3) 0.0208(4) 0.0198(3) -0.0007(3) -0.0018(3) 0.0021(3)
Br2 0.0157(3) 0.0185(4) 0.0438(4) 0.0026(3) 0.0056(3) 0.0039(3)
Cu3 0.0112(4) 0.0142(5) 0.0134(4) 0.0008(3) 0.0026(3) -0.0006(3)
Cu2 0.0106(4) 0.0132(5) 0.0203(4) -0.0012(3) 0.0037(3) 0.0017(3)
Cu1 0.0127(4) 0.0118(4) 0.0105(4) -0.0006(3) 0.0032(3) 0.0008(3)
Cl3 0.0306(10) 0.0186(10) 0.0284(9) -0.0025(8) 0.0093(7) 0.0008(8)
P6 0.0105(8) 0.0131(9) 0.0105(8) -0.0004(7) 0.0018(6) -0.0014(7)
P1 0.0137(8) 0.0122(9) 0.0089(8) -0.0023(7) 0.0019(6) 0.0010(7)
P5 0.0109(8) 0.0104(9) 0.0173(8) -0.0021(7) 0.0032(6) 0.0011(7)
P3 0.0092(8) 0.0140(10) 0.0124(8) 0.0013(7) 0.0024(6) -0.0005(7)
P2 0.0106(8) 0.0129(9) 0.0122(8) -0.0015(7) 0.0023(6) -0.0015(7)
P4 0.0102(8) 0.0107(9) 0.0098(8) 0.0002(7) 0.0024(6) 0.0015(7)
N4 0.0103(11) 0.0113(13) 0.0125(11) 0.0032(10) 0.0050(9) -0.0028(9)
N3 0.0146(11) 0.0103(13) 0.0110(11) 0.0001(10) 0.0035(9) -0.0001(10)
N1 0.0146(11) 0.0103(13) 0.0110(11) 0.0001(10) 0.0035(9) -0.0001(10)
N6 0.0103(11) 0.0113(13) 0.0125(11) 0.0032(10) 0.0050(9) -0.0028(9)
N2 0.0146(11) 0.0103(13) 0.0110(11) 0.0001(10) 0.0035(9) -0.0001(10)
N5 0.0103(11) 0.0113(13) 0.0125(11) 0.0032(10) 0.0050(9) -0.0028(9)
C49 0.011(3) 0.016(4) 0.010(3) -0.005(3) 0.007(2) -0.001(3)
C7 0.015(3) 0.013(4) 0.006(3) -0.005(3) 0.001(2) 0.000(3)
C6 0.0103(11) 0.0113(13) 0.0125(11) 0.0032(10) 0.0050(9) -0.0028(9)
C1 0.0146(11) 0.0103(13) 0.0110(11) 0.0001(10) 0.0035(9) -0.0001(10)
C72 0.013(3) 0.020(4) 0.019(3) 0.003(3) 0.002(3) 0.003(3)
C34 0.022(4) 0.011(4) 0.026(4) -0.004(3) 0.000(3) 0.001(3)
C25 0.009(3) 0.012(4) 0.019(3) -0.008(3) 0.000(2) 0.003(3)
C16 0.022(4) 0.032(5) 0.016(3) 0.005(3) 0.002(3) -0.013(3)
C3 0.0146(11) 0.0103(13) 0.0110(11) 0.0001(10) 0.0035(9) -0.0001(10)
C5 0.0103(11) 0.0113(13) 0.0125(11) 0.0032(10) 0.0050(9) -0.0028(9)
C68 0.017(3) 0.026(4) 0.016(3) -0.008(3) 0.007(3) -0.007(3)
C39 0.012(3) 0.022(4) 0.036(4) 0.000(3) 0.006(3) 0.002(3)
C4 0.0103(11) 0.0113(13) 0.0125(11) 0.0032(10) 0.0050(9) -0.0028(9)
C43 0.012(3) 0.011(4) 0.010(3) -0.004(3) -0.001(2) -0.005(3)
C75 0.027(4) 0.013(4) 0.025(4) 0.000(3) 0.005(3) 0.005(3)
C20 0.016(3) 0.017(4) 0.024(4) -0.005(3) 0.009(3) -0.002(3)
C73 0.018(3) 0.019(4) 0.003(3) -0.003(3) 0.002(2) -0.004(3)
C66 0.0147(14) 0.0277(18) 0.0244(15) -0.0071(13) 0.0063(11) -0.0013(13)
C9 0.040(5) 0.018(4) 0.019(4) 0.007(3) -0.007(3) 0.004(3)
C31 0.008(3) 0.009(4) 0.019(3) -0.004(3) 0.004(2) 0.001(3)
C78 0.016(3) 0.018(4) 0.011(3) 0.003(3) 0.000(2) -0.003(3)
C46 0.022(4) 0.010(4) 0.027(4) 0.000(3) -0.003(3) 0.003(3)
C77 0.018(4) 0.023(4) 0.018(3) -0.002(3) 0.003(3) -0.009(3)
C33 0.021(4) 0.018(4) 0.021(4) 0.000(3) -0.005(3) -0.001(3)
C55 0.012(3) 0.017(4) 0.015(3) 0.003(3) 0.004(3) 0.002(3)
C22 0.029(4) 0.010(4) 0.024(4) 0.001(3) 0.009(3) -0.009(3)
C57 0.025(4) 0.028(5) 0.030(4) -0.009(3) 0.014(3) -0.013(3)
C47 0.018(4) 0.018(4) 0.030(4) -0.008(3) 0.009(3) 0.001(3)
C26 0.020(4) 0.016(4) 0.025(4) 0.002(3) 0.005(3) 0.001(3)
C14 0.014(3) 0.017(4) 0.016(3) 0.005(3) 0.004(3) 0.001(3)
C2 0.0146(11) 0.0103(13) 0.0110(11) 0.0001(10) 0.0035(9) -0.0001(10)
C67 0.013(3) 0.013(4) 0.010(3) 0.000(3) 0.000(2) -0.002(3)
C62 0.0147(14) 0.0277(18) 0.0244(15) -0.0071(13) 0.0063(11) -0.0013(13)
C24 0.020(3) 0.018(4) 0.018(3) -0.006(3) 0.004(3) 0.004(3)
C23 0.024(4) 0.016(4) 0.022(3) 0.005(3) 0.010(3) -0.007(3)
C63 0.0147(14) 0.0277(18) 0.0244(15) -0.0071(13) 0.0063(11) -0.0013(13)
C56 0.016(3) 0.025(4) 0.027(4) -0.003(3) 0.001(3) -0.001(3)
C54 0.017(3) 0.025(4) 0.017(3) 0.002(3) 0.006(3) 0.000(3)
C74 0.013(3) 0.016(4) 0.015(3) 0.000(3) 0.002(3) 0.003(3)
C59 0.022(4) 0.033(5) 0.015(3) -0.001(3) 0.008(3) 0.011(3)
C37 0.009(3) 0.017(4) 0.014(3) 0.004(3) 0.006(2) 0.003(3)
C36 0.021(4) 0.031(5) 0.008(3) 0.004(3) -0.001(3) -0.004(3)
C61 0.0147(14) 0.0277(18) 0.0244(15) -0.0071(13) 0.0063(11) -0.0013(13)
C48 0.016(3) 0.015(4) 0.015(3) -0.001(3) 0.003(3) 0.001(3)
C45 0.034(4) 0.019(4) 0.015(3) 0.004(3) 0.001(3) -0.001(3)
C38 0.016(3) 0.018(4) 0.015(3) 0.000(3) -0.001(3) -0.001(3)
C44 0.019(3) 0.029(4) 0.010(3) 0.001(3) 0.004(3) 0.000(3)
C79 0.029(4) 0.059(7) 0.043(5) 0.016(5) 0.002(4) -0.012(4)
C64 0.0147(14) 0.0277(18) 0.0244(15) -0.0071(13) 0.0063(11) -0.0013(13)
C60 0.018(3) 0.022(4) 0.018(3) -0.007(3) 0.005(3) 0.005(3)
C17 0.013(3) 0.037(5) 0.016(3) 0.002(3) 0.008(3) -0.001(3)
C71 0.017(3) 0.027(4) 0.016(3) 0.000(3) 0.012(3) 0.004(3)
C42 0.017(4) 0.020(4) 0.034(4) -0.009(3) 0.010(3) -0.003(3)
C69 0.024(4) 0.026(4) 0.018(3) -0.002(3) 0.002(3) -0.006(3)
C13 0.015(3) 0.019(4) 0.011(3) 0.002(3) -0.005(3) -0.007(3)
C19 0.019(3) 0.015(4) 0.008(3) -0.004(3) 0.002(2) -0.001(3)
C53 0.008(3) 0.041(5) 0.025(4) -0.002(3) -0.005(3) 0.003(3)
C12 0.017(4) 0.033(5) 0.023(4) 0.013(3) 0.003(3) 0.007(3)
C40 0.025(4) 0.026(4) 0.030(4) -0.001(3) 0.015(3) 0.005(3)
C15 0.023(4) 0.012(4) 0.022(4) 0.000(3) 0.000(3) -0.008(3)
C21 0.020(4) 0.021(4) 0.030(4) 0.006(3) 0.005(3) 0.004(3)
C32 0.023(4) 0.026(4) 0.012(3) 0.003(3) 0.007(3) -0.005(3)
C8 0.021(4) 0.017(4) 0.014(3) 0.001(3) -0.001(3) 0.000(3)
C70 0.036(4) 0.024(4) 0.011(3) -0.001(3) 0.014(3) 0.000(3)
C18 0.020(3) 0.020(4) 0.015(3) -0.001(3) 0.005(3) 0.001(3)
C65 0.0147(14) 0.0277(18) 0.0244(15) -0.0071(13) 0.0063(11) -0.0013(13)
C76 0.033(4) 0.010(4) 0.017(3) 0.000(3) 0.005(3) 0.000(3)
C58 0.015(3) 0.038(5) 0.017(3) -0.008(3) 0.003(3) -0.001(3)
C41 0.019(4) 0.044(5) 0.040(4) -0.022(4) 0.002(3) -0.001(4)
C52 0.010(3) 0.032(5) 0.031(4) -0.013(3) -0.007(3) -0.007(3)
C30 0.033(4) 0.038(5) 0.016(3) -0.004(3) 0.009(3) -0.016(4)
C35 0.031(4) 0.021(4) 0.023(4) 0.005(3) 0.006(3) -0.008(3)
C11 0.014(4) 0.057(6) 0.023(4) 0.006(4) 0.008(3) 0.003(4)
C27 0.028(4) 0.033(5) 0.016(3) 0.008(3) 0.004(3) 0.006(3)
C10 0.022(4) 0.046(5) 0.022(4) -0.001(4) 0.000(3) 0.017(4)
C28 0.042(5) 0.050(6) 0.012(3) 0.004(4) 0.000(3) 0.002(4)
C51 0.015(4) 0.032(5) 0.044(5) 0.004(4) 0.006(3) -0.006(3)
C50 0.022(4) 0.025(4) 0.024(4) 0.006(3) 0.000(3) 0.001(3)
C29 0.046(5) 0.061(7) 0.027(4) -0.015(4) -0.004(4) -0.019(5)

loop_
_atom_type_symbol
_atom_type_description
_atom_type_scat_dispersion_real
_atom_type_scat_dispersion_imag
_atom_type_scat_source
C C 0.0033 0.0016 'International Tables Vol C Tables 4.2.6.8 and 6.1.1.4'
H H 0.0000 0.0000 'International Tables Vol C Tables 4.2.6.8 and 6.1.1.4'
Br Br -0.2901 2.4595 'International Tables Vol C Tables 4.2.6.8 and 6.1.1.4'
Cl Cl 0.1484 0.1585 'International Tables Vol C Tables 4.2.6.8 and 6.1.1.4'
Cu Cu 0.3201 1.2651 'International Tables Vol C Tables 4.2.6.8 and 6.1.1.4'
N N 0.0061 0.0033 'International Tables Vol C Tables 4.2.6.8 and 6.1.1.4'
P P 0.1023 0.0942 'International Tables Vol C Tables 4.2.6.8 and 6.1.1.4'

loop_
_geom_angle_atom_site_label_1
_geom_angle_atom_site_label_2
_geom_angle_atom_site_label_3
_geom_angle
_geom_angle_site_symmetry_1
_geom_angle_site_symmetry_3
Cu1 Br1 Cu1 86.58(3) 3_666 .
P6 Cu3 Br3 116.60(5) . .
P3 Cu3 Br3 120.61(5) . .
P3 Cu3 P6 122.62(6) . .
P5 Cu2 Br2 119.42(5) . .
P2 Cu2 Br2 120.72(6) . .
P2 Cu2 P5 119.68(7) . .
Br1 Cu1 Br1 93.42(3) 3_666 .
P1 Cu1 Br1 97.65(5) . .
P1 Cu1 Br1 114.07(5) . 3_666
P1 Cu1 P4 118.32(6) . .
P4 Cu1 Br1 113.22(5) . 3_666
P4 Cu1 Br1 116.55(5) . .
C6 P6 Cu3 120.04(19) . .
C73 P6 Cu3 112.6(2) . .
C73 P6 C6 99.3(3) . .
C73 P6 C67 103.6(3) . .
C67 P6 Cu3 112.08(19) . .
C67 P6 C6 107.3(3) . .
C7 P1 Cu1 114.1(2) . .
C7 P1 C1 102.7(3) . .
C7 P1 C13 106.3(3) . .
C1 P1 Cu1 112.8(2) . .
C13 P1 Cu1 122.2(2) . .
C13 P1 C1 95.7(3) . .
C5 P5 Cu2 112.62(19) . .
C55 P5 Cu2 119.4(2) . .
C55 P5 C5 103.6(3) . .
C55 P5 C61 104.5(3) . .
C61 P5 Cu2 112.2(2) . .
C61 P5 C5 102.9(3) . .
C3 P3 Cu3 106.13(19) . .
C31 P3 Cu3 116.5(2) . .
C31 P3 C3 99.4(3) . .
C31 P3 C37 105.8(3) . .
C37 P3 Cu3 120.3(2) . .
C37 P3 C3 106.2(3) . .
C25 P2 Cu2 117.0(2) . .
C25 P2 C2 104.0(3) . .
C25 P2 C19 106.1(3) . .
C2 P2 Cu2 109.8(2) . .
C19 P2 Cu2 119.5(2) . .
C19 P2 C2 97.7(3) . .
C49 P4 Cu1 114.71(19) . .
C49 P4 C4 101.7(3) . .
C4 P4 Cu1 112.7(2) . .
C43 P4 Cu1 119.1(2) . .
C43 P4 C49 103.1(3) . .
C43 P4 C4 103.4(3) . .
C5 N4 C4 114.7(5) . .
C3 N3 C1 114.1(5) . .
C1 N1 C2 114.9(5) . .
C6 N6 C4 115.3(5) . .
C2 N2 C3 114.0(5) . .
C6 N5 C5 114.0(5) . .
C54 C49 P4 120.1(5) . .
C54 C49 C50 118.7(6) . .
C50 C49 P4 121.1(5) . .
C12 C7 P1 117.4(5) . .
C12 C7 C8 119.4(6) . .
C8 C7 P1 123.1(5) . .
N6 C6 P6 114.9(4) . .
N6 C6 N5 125.4(5) . .
N5 C6 P6 119.7(4) . .
N3 C1 P1 111.1(4) . .
N1 C1 P1 123.4(4) . .
N1 C1 N3 125.5(5) . .
C67 C72 H72 119.8 . .
C71 C72 H72 119.8 . .
C71 C72 C67 120.4(6) . .
C33 C34 H34 120.3 . .
C33 C34 C35 119.4(6) . .
C35 C34 H34 120.3 . .
C26 C25 P2 116.7(5) . .
C30 C25 P2 123.8(5) . .
C30 C25 C26 119.5(6) . .
C17 C16 H16 119.2 . .
C17 C16 C15 121.7(6) . .
C15 C16 H16 119.2 . .
N3 C3 P3 120.9(4) . .
N3 C3 N2 126.3(5) . .
N2 C3 P3 112.8(4) . .
N4 C5 P5 118.3(4) . .
N4 C5 N5 126.0(5) . .
N5 C5 P5 115.6(4) . .
C67 C68 H68 119.7 . .
C69 C68 H68 119.7 . .
C69 C68 C67 120.6(6) . .
C38 C39 H39 120.5 . .
C38 C39 C40 119.0(6) . .
C40 C39 H39 120.5 . .
N4 C4 P4 114.7(4) . .
N6 C4 P4 120.6(4) . .
N6 C4 N4 124.6(5) . .
C48 C43 P4 116.7(4) . .
C48 C43 C44 118.8(6) . .
C44 C43 P4 123.9(5) . .
C74 C75 H75 120.3 . .
C74 C75 C76 119.4(6) . .
C76 C75 H75 120.3 . .
C19 C20 H20 120.2 . .
C19 C20 C21 119.5(6) . .
C21 C20 H20 120.2 . .
C78 C73 P6 120.8(5) . .
C74 C73 P6 119.1(5) . .
C74 C73 C78 120.1(6) . .
C61 C66 H66 119.8 . .
C61 C66 C65 120.4(7) . .
C65 C66 H66 119.8 . .
C8 C9 H9 119.8 . .
C8 C9 C10 120.3(7) . .
C10 C9 H9 119.8 . .
C36 C31 P3 121.8(5) . .
C36 C31 C32 118.7(6) . .
C32 C31 P3 119.5(5) . .
C73 C78 H78 120.1 . .
C77 C78 C73 119.8(6) . .
C77 C78 H78 120.1 . .
C47 C46 H46 120.6 . .
C47 C46 C45 118.9(6) . .
C45 C46 H46 120.6 . .
C78 C77 H77 119.8 . .
C78 C77 C76 120.3(6) . .
C76 C77 H77 119.8 . .
C34 C33 H33 119.6 . .
C34 C33 C32 120.8(6) . .
C32 C33 H33 119.6 . .
C56 C55 P5 123.3(5) . .
C60 C55 P5 118.2(5) . .
C60 C55 C56 118.5(6) . .
C23 C22 H22 119.8 . .
C21 C22 H22 119.8 . .
C21 C22 C23 120.4(6) . .
C56 C57 H57 120.0 . .
C58 C57 H57 120.0 . .
C58 C57 C56 120.0(7) . .
C46 C47 H47 119.5 . .
C46 C47 C48 121.1(6) . .
C48 C47 H47 119.5 . .
C25 C26 H26 120.3 . .
C27 C26 C25 119.4(6) . .
C27 C26 H26 120.3 . .
C13 C14 H14 119.2 . .
C15 C14 H14 119.2 . .
C15 C14 C13 121.6(6) . .
N1 C2 P2 113.3(4) . .
N2 C2 P2 121.0(4) . .
N2 C2 N1 125.2(5) . .
C72 C67 P6 124.0(4) . .
C68 C67 P6 116.8(4) . .
C68 C67 C72 118.9(6) . .
C63 C62 H62 120.5 . .
C61 C62 H62 120.5 . .
C61 C62 C63 119.0(6) . .
C23 C24 H24 119.7 . .
C23 C24 C19 120.5(6) . .
C19 C24 H24 119.7 . .
C22 C23 H23 120.0 . .
C24 C23 C22 119.9(6) . .
C24 C23 H23 120.0 . .
C62 C63 H63 120.2 . .
C64 C63 C62 119.7(7) . .
C64 C63 H63 120.2 . .
C55 C56 H56 119.8 . .
C57 C56 C55 120.3(6) . .
C57 C56 H56 119.8 . .
C49 C54 H54 119.8 . .
C53 C54 C49 120.3(6) . .
C53 C54 H54 119.8 . .
C75 C74 H74 120.0 . .
C73 C74 C75 120.1(6) . .
C73 C74 H74 120.0 . .
C60 C59 H59 120.4 . .
C58 C59 H59 120.4 . .
C58 C59 C60 119.3(6) . .
C38 C37 P3 119.9(5) . .
C38 C37 C42 118.7(6) . .
C42 C37 P3 121.1(5) . .
C31 C36 H36 119.4 . .
C35 C36 C31 121.2(6) . .
C35 C36 H36 119.4 . .
C66 C61 P5 117.5(5) . .
C66 C61 C62 120.0(6) . .
C62 C61 P5 122.5(5) . .
C43 C48 H48 119.9 . .
C47 C48 C43 120.3(6) . .
C47 C48 H48 119.9 . .
C46 C45 H45 119.6 . .
C44 C45 C46 120.9(6) . .
C44 C45 H45 119.6 . .
C39 C38 H38 119.3 . .
C37 C38 C39 121.4(6) . .
C37 C38 H38 119.3 . .
C43 C44 H44 120.0 . .
C45 C44 C43 120.0(6) . .
C45 C44 H44 120.0 . .
Cl3 C79 H79A 110.5 . .
Cl3 C79 H79B 110.5 . .
C79 C79 Cl3 106.0(8) 3_676 .
C79 C79 H79A 110.5 3_676 .
C79 C79 H79B 110.5 3_676 .
H79A C79 H79B 108.7 . .
C63 C64 H64 119.4 . .
C65 C64 C63 121.1(6) . .
C65 C64 H64 119.4 . .
C55 C60 C59 120.9(6) . .
C55 C60 H60 119.6 . .
C59 C60 H60 119.6 . .
C16 C17 H17 120.3 . .
C16 C17 C18 119.5(6) . .
C18 C17 H17 120.3 . .
C72 C71 H71 120.2 . .
C70 C71 C72 119.7(6) . .
C70 C71 H71 120.2 . .
C37 C42 H42 120.0 . .
C41 C42 C37 120.0(6) . .
C41 C42 H42 120.0 . .
C68 C69 H69 119.9 . .
C68 C69 C70 120.2(6) . .
C70 C69 H69 119.9 . .
C14 C13 P1 121.7(5) . .
C18 C13 P1 119.6(5) . .
C18 C13 C14 118.6(6) . .
C20 C19 P2 119.2(5) . .
C20 C19 C24 119.0(6) . .
C24 C19 P2 121.8(5) . .
C54 C53 H53 119.4 . .
C52 C53 C54 121.2(6) . .
C52 C53 H53 119.4 . .
C7 C12 H12 120.2 . .
C11 C12 C7 119.5(6) . .
C11 C12 H12 120.2 . .
C39 C40 H40 120.0 . .
C41 C40 C39 120.0(6) . .
C41 C40 H40 120.0 . .
C16 C15 H15 120.8 . .
C14 C15 C16 118.3(6) . .
C14 C15 H15 120.8 . .
C20 C21 H21 119.7 . .
C22 C21 C20 120.7(6) . .
C22 C21 H21 119.7 . .
C31 C32 H32 120.0 . .
C33 C32 C31 120.0(6) . .
C33 C32 H32 120.0 . .
C7 C8 H8 119.9 . .
C9 C8 C7 120.2(6) . .
C9 C8 H8 119.9 . .
C71 C70 H70 119.9 . .
C69 C70 C71 120.2(6) . .
C69 C70 H70 119.9 . .
C17 C18 C13 120.3(6) . .
C17 C18 H18 119.9 . .
C13 C18 H18 119.9 . .
C66 C65 H65 120.1 . .
C64 C65 C66 119.8(6) . .
C64 C65 H65 120.1 . .
C75 C76 H76 119.8 . .
C77 C76 C75 120.4(6) . .
C77 C76 H76 119.8 . .
C57 C58 H58 119.5 . .
C59 C58 C57 121.0(6) . .
C59 C58 H58 119.5 . .
C42 C41 H41 119.6 . .
C40 C41 C42 120.9(7) . .
C40 C41 H41 119.6 . .
C53 C52 H52 120.7 . .
C53 C52 C51 118.6(6) . .
C51 C52 H52 120.7 . .
C25 C30 H30 119.7 . .
C25 C30 C29 120.6(7) . .
C29 C30 H30 119.7 . .
C34 C35 H35 120.1 . .
C36 C35 C34 119.8(6) . .
C36 C35 H35 120.1 . .
C12 C11 H11 119.7 . .
C10 C11 C12 120.7(6) . .
C10 C11 H11 119.7 . .
C26 C27 H27 119.9 . .
C28 C27 C26 120.3(7) . .
C28 C27 H27 119.9 . .
C9 C10 H10 120.1 . .
C11 C10 C9 119.9(6) . .
C11 C10 H10 120.0 . .
C27 C28 H28 119.7 . .
C29 C28 C27 120.7(6) . .
C29 C28 H28 119.7 . .
C52 C51 H51 119.2 . .
C52 C51 C50 121.5(7) . .
C50 C51 H51 119.2 . .
C49 C50 H50 120.2 . .
C51 C50 C49 119.6(6) . .
C51 C50 H50 120.2 . .
C30 C29 H29 120.3 . .
C28 C29 C30 119.5(7) . .
C28 C29 H29 120.3 . .

loop_
_geom_bond_atom_site_label_1
_geom_bond_atom_site_label_2
_geom_bond_distance
_geom_bond_site_symmetry_2
Br1 Cu1 2.4596(10) 3_666
Br1 Cu1 2.5720(10) .
Br3 Cu3 2.3390(10) .
Br2 Cu2 2.3323(11) .
Cu3 P6 2.2527(18) .
Cu3 P3 2.2304(18) .
Cu2 P5 2.2466(19) .
Cu2 P2 2.2390(18) .
Cu1 Br1 2.4596(10) 3_666
Cu1 P1 2.2668(19) .
Cu1 P4 2.2720(17) .
Cl3 C79 1.831(9) .
P6 C6 1.857(6) .
P6 C73 1.831(7) .
P6 C67 1.834(6) .
P1 C7 1.822(6) .
P1 C1 1.842(6) .
P1 C13 1.823(6) .
P5 C5 1.843(6) .
P5 C55 1.814(6) .
P5 C61 1.827(7) .
P3 C3 1.847(6) .
P3 C31 1.804(6) .
P3 C37 1.819(6) .
P2 C25 1.819(6) .
P2 C2 1.835(6) .
P2 C19 1.821(6) .
P4 C49 1.837(6) .
P4 C4 1.850(6) .
P4 C43 1.818(6) .
N4 C5 1.333(7) .
N4 C4 1.352(7) .
N3 C1 1.361(7) .
N3 C3 1.317(7) .
N1 C1 1.312(7) .
N1 C2 1.354(7) .
N6 C6 1.343(7) .
N6 C4 1.347(7) .
N2 C3 1.350(7) .
N2 C2 1.332(7) .
N5 C6 1.343(7) .
N5 C5 1.356(7) .
C49 C54 1.391(8) .
C49 C50 1.399(8) .
C7 C12 1.388(8) .
C7 C8 1.401(8) .
C72 H72 0.9500 .
C72 C67 1.398(8) .
C72 C71 1.386(8) .
C34 H34 0.9500 .
C34 C33 1.368(9) .
C34 C35 1.398(8) .
C25 C26 1.397(8) .
C25 C30 1.381(8) .
C16 H16 0.9500 .
C16 C17 1.376(9) .
C16 C15 1.391(9) .
C68 H68 0.9500 .
C68 C67 1.388(8) .
C68 C69 1.378(8) .
C39 H39 0.9500 .
C39 C38 1.389(8) .
C39 C40 1.391(9) .
C43 C48 1.389(8) .
C43 C44 1.404(8) .
C75 H75 0.9500 .
C75 C74 1.393(9) .
C75 C76 1.398(9) .
C20 H20 0.9500 .
C20 C19 1.385(8) .
C20 C21 1.394(9) .
C73 C78 1.397(8) .
C73 C74 1.391(8) .
C66 H66 0.9500 .
C66 C61 1.382(9) .
C66 C65 1.389(8) .
C9 H9 0.9500 .
C9 C8 1.369(9) .
C9 C10 1.381(9) .
C31 C36 1.385(8) .
C31 C32 1.393(8) .
C78 H78 0.9500 .
C78 C77 1.383(9) .
C46 H46 0.9500 .
C46 C47 1.382(9) .
C46 C45 1.386(9) .
C77 H77 0.9500 .
C77 C76 1.384(9) .
C33 H33 0.9500 .
C33 C32 1.392(9) .
C55 C56 1.402(9) .
C55 C60 1.387(8) .
C22 H22 0.9500 .
C22 C23 1.377(9) .
C22 C21 1.373(8) .
C57 H57 0.9500 .
C57 C56 1.394(8) .
C57 C58 1.373(9) .
C47 H47 0.9500 .
C47 C48 1.384(9) .
C26 H26 0.9500 .
C26 C27 1.396(8) .
C14 H14 0.9500 .
C14 C13 1.399(8) .
C14 C15 1.373(8) .
C62 H62 0.9500 .
C62 C63 1.405(8) .
C62 C61 1.397(9) .
C24 H24 0.9500 .
C24 C23 1.374(8) .
C24 C19 1.411(8) .
C23 H23 0.9500 .
C63 H63 0.9500 .
C63 C64 1.382(9) .
C56 H56 0.9500 .
C54 H54 0.9500 .
C54 C53 1.376(8) .
C74 H74 0.9500 .
C59 H59 0.9500 .
C59 C60 1.406(8) .
C59 C58 1.372(9) .
C37 C38 1.382(8) .
C37 C42 1.398(8) .
C36 H36 0.9500 .
C36 C35 1.379(9) .
C48 H48 0.9500 .
C45 H45 0.9500 .
C45 C44 1.384(9) .
C38 H38 0.9500 .
C44 H44 0.9500 .
C79 C79 1.439(14) 3_676
C79 H79A 0.9900 .
C79 H79B 0.9900 .
C64 H64 0.9500 .
C64 C65 1.362(9) .
C60 H60 0.9500 .
C17 H17 0.9500 .
C17 C18 1.385(8) .
C71 H71 0.9500 .
C71 C70 1.385(8) .
C42 H42 0.9500 .
C42 C41 1.376(9) .
C69 H69 0.9500 .
C69 C70 1.382(9) .
C13 C18 1.396(8) .
C53 H53 0.9500 .
C53 C52 1.375(9) .
C12 H12 0.9500 .
C12 C11 1.386(9) .
C40 H40 0.9500 .
C40 C41 1.375(9) .
C15 H15 0.9500 .
C21 H21 0.9500 .
C32 H32 0.9500 .
C8 H8 0.9500 .
C70 H70 0.9500 .
C18 H18 0.9500 .
C65 H65 0.9500 .
C76 H76 0.9500 .
C58 H58 0.9500 .
C41 H41 0.9500 .
C52 H52 0.9500 .
C52 C51 1.378(9) .
C30 H30 0.9500 .
C30 C29 1.398(9) .
C35 H35 0.9500 .
C11 H11 0.9500 .
C11 C10 1.375(10) .
C27 H27 0.9500 .
C27 C28 1.375(10) .
C10 H10 0.9500 .
C28 H28 0.9500 .
C28 C29 1.373(10) .
C51 H51 0.9500 .
C51 C50 1.380(8) .
C50 H50 0.9500 .
C29 H29 0.9500 .

loop_
_geom_torsion_atom_site_label_1
_geom_torsion_atom_site_label_2
_geom_torsion_atom_site_label_3
_geom_torsion_atom_site_label_4
_geom_torsion
_geom_torsion_site_symmetry_1
_geom_torsion_site_symmetry_4
Br1 Cu1 P1 C7 44.9(2) . .
Br1 Cu1 P1 C7 142.2(2) 3_666 .
Br1 Cu1 P1 C1 -101.1(2) 3_666 .
Br1 Cu1 P1 C1 161.6(2) . .
Br1 Cu1 P1 C13 12.0(2) 3_666 .
Br1 Cu1 P1 C13 -85.3(2) . .
Br1 Cu1 P4 C49 -18.9(2) . .
Br1 Cu1 P4 C49 -125.5(2) 3_666 .
Br1 Cu1 P4 C4 -134.6(2) . .
Br1 Cu1 P4 C4 118.7(2) 3_666 .
Br1 Cu1 P4 C43 104.0(2) . .
Br1 Cu1 P4 C43 -2.7(2) 3_666 .
Br3 Cu3 P6 C6 -171.6(2) . .
Br3 Cu3 P6 C73 -55.3(2) . .
Br3 Cu3 P6 C67 61.1(2) . .
Br3 Cu3 P3 C3 -169.6(2) . .
Br3 Cu3 P3 C31 -60.1(2) . .
Br3 Cu3 P3 C37 70.0(2) . .
Br2 Cu2 P5 C5 164.44(19) . .
Br2 Cu2 P5 C55 42.7(2) . .
Br2 Cu2 P5 C61 -80.0(2) . .
Br2 Cu2 P2 C25 95.8(2) . .
Br2 Cu2 P2 C2 -146.0(2) . .
Br2 Cu2 P2 C19 -34.4(2) . .
Cu3 P6 C6 N6 67.8(5) . .
Cu3 P6 C6 N5 -113.2(4) . .
Cu3 P6 C73 C78 -171.5(4) . .
Cu3 P6 C73 C74 10.6(5) . .
Cu3 P6 C67 C72 167.3(5) . .
Cu3 P6 C67 C68 -19.0(6) . .
Cu3 P3 C3 N3 -111.9(5) . .
Cu3 P3 C3 N2 68.6(5) . .
Cu3 P3 C31 C36 -176.1(4) . .
Cu3 P3 C31 C32 0.6(6) . .
Cu3 P3 C37 C38 -105.0(5) . .
Cu3 P3 C37 C42 68.8(6) . .
Cu2 P5 C5 N4 -105.9(4) . .
Cu2 P5 C5 N5 71.1(4) . .
Cu2 P5 C55 C56 -175.0(4) . .
Cu2 P5 C55 C60 2.5(6) . .
Cu2 P5 C61 C66 25.6(5) . .
Cu2 P5 C61 C62 -156.9(5) . .
Cu2 P2 C25 C26 28.5(6) . .
Cu2 P2 C25 C30 -150.4(5) . .
Cu2 P2 C2 N1 47.4(5) . .
Cu2 P2 C2 N2 -140.6(4) . .
Cu2 P2 C19 C20 23.6(6) . .
Cu2 P2 C19 C24 -155.9(4) . .
Cu1 Br1 Cu1 Br1 0.0 3_666 3_666
Cu1 Br1 Cu1 P1 114.85(5) 3_666 .
Cu1 Br1 Cu1 P4 -118.12(6) 3_666 .
Cu1 P1 C7 C12 45.0(5) . .
Cu1 P1 C7 C8 -130.2(5) . .
Cu1 P1 C1 N3 66.6(5) . .
Cu1 P1 C1 N1 -117.0(5) . .
Cu1 P1 C13 C14 -169.1(4) . .
Cu1 P1 C13 C18 8.2(6) . .
Cu1 P4 C49 C54 -9.1(6) . .
Cu1 P4 C49 C50 167.0(5) . .
Cu1 P4 C4 N4 89.5(4) . .
Cu1 P4 C4 N6 -87.6(5) . .
Cu1 P4 C43 C48 -33.5(5) . .
Cu1 P4 C43 C44 154.8(4) . .
P6 Cu3 P3 C3 5.5(2) . .
P6 Cu3 P3 C31 115.0(2) . .
P6 Cu3 P3 C37 -114.9(2) . .
P6 C73 C78 C77 -177.5(4) . .
P6 C73 C74 C75 177.6(4) . .
P1 Cu1 P4 C49 97.1(2) . .
P1 Cu1 P4 C4 -18.6(2) . .
P1 Cu1 P4 C43 -140.0(2) . .
P1 C7 C12 C11 -176.7(5) . .
P1 C7 C8 C9 176.5(5) . .
P1 C13 C18 C17 -178.6(5) . .
P5 Cu2 P2 C25 -79.3(2) . .
P5 Cu2 P2 C2 38.8(2) . .
P5 Cu2 P2 C19 150.4(2) . .
P5 C55 C56 C57 176.1(5) . .
P5 C55 C60 C59 -177.1(4) . .
P3 Cu3 P6 C6 13.1(2) . .
P3 Cu3 P6 C73 129.4(2) . .
P3 Cu3 P6 C67 -114.2(2) . .
P3 C31 C36 C35 177.8(5) . .
P3 C31 C32 C33 -177.5(5) . .
P3 C37 C38 C39 173.9(5) . .
P3 C37 C42 C41 -176.0(6) . .
P2 Cu2 P5 C5 -20.3(2) . .
P2 Cu2 P5 C55 -142.1(2) . .
P2 Cu2 P5 C61 95.2(2) . .
P2 C25 C26 C27 -179.6(5) . .
P2 C25 C30 C29 179.8(6) . .
P4 Cu1 P1 C7 -80.8(2) . .
P4 Cu1 P1 C1 35.8(2) . .
P4 Cu1 P1 C13 149.0(2) . .
P4 C49 C54 C53 175.8(5) . .
P4 C49 C50 C51 -174.8(5) . .
P4 C43 C48 C47 -171.0(5) . .
P4 C43 C44 C45 170.9(5) . .
C49 P4 C4 N4 -33.8(5) . .
C49 P4 C4 N6 149.0(5) . .
C49 P4 C43 C48 94.9(5) . .
C49 P4 C43 C44 -76.8(5) . .
C49 C54 C53 C52 -1.9(10) . .
C7 P1 C1 N3 -170.1(4) . .
C7 P1 C1 N1 6.3(6) . .
C7 P1 C13 C14 57.5(5) . .
C7 P1 C13 C18 -125.2(5) . .
C7 C12 C11 C10 1.7(11) . .
C6 P6 C73 C78 -43.3(5) . .
C6 P6 C73 C74 138.8(5) . .
C6 P6 C67 C72 33.5(6) . .
C6 P6 C67 C68 -152.8(5) . .
C6 N6 C4 P4 178.8(4) . .
C6 N6 C4 N4 1.9(8) . .
C6 N5 C5 P5 -179.1(4) . .
C6 N5 C5 N4 -2.4(8) . .
C1 P1 C7 C12 -77.5(5) . .
C1 P1 C7 C8 107.4(5) . .
C1 P1 C13 C14 -47.5(5) . .
C1 P1 C13 C18 129.8(5) . .
C1 N3 C3 P3 -179.0(4) . .
C1 N3 C3 N2 0.4(9) . .
C1 N1 C2 P2 170.1(4) . .
C1 N1 C2 N2 -1.5(9) . .
C72 C71 C70 C69 1.2(10) . .
C34 C33 C32 C31 -0.1(10) . .
C25 P2 C2 N1 173.3(4) . .
C25 P2 C2 N2 -14.7(6) . .
C25 P2 C19 C20 -111.3(5) . .
C25 P2 C19 C24 69.2(5) . .
C25 C26 C27 C28 0.5(10) . .
C25 C30 C29 C28 -0.9(12) . .
C16 C17 C18 C13 0.1(9) . .
C3 P3 C31 C36 -62.7(5) . .
C3 P3 C31 C32 113.9(5) . .
C3 P3 C37 C38 134.7(5) . .
C3 P3 C37 C42 -51.5(6) . .
C3 N3 C1 P1 174.5(4) . .
C3 N3 C1 N1 -1.8(9) . .
C3 N2 C2 P2 -170.7(4) . .
C3 N2 C2 N1 0.3(9) . .
C5 P5 C55 C56 58.8(6) . .
C5 P5 C55 C60 -123.7(5) . .
C5 P5 C61 C66 146.9(5) . .
C5 P5 C61 C62 -35.6(6) . .
C5 N4 C4 P4 -177.7(4) . .
C5 N4 C4 N6 -0.7(8) . .
C5 N5 C6 P6 -175.0(4) . .
C5 N5 C6 N6 3.8(8) . .
C68 C69 C70 C71 -0.1(11) . .
C39 C40 C41 C42 -0.4(12) . .
C4 P4 C49 C54 112.8(5) . .
C4 P4 C49 C50 -71.0(6) . .
C4 P4 C43 C48 -159.6(4) . .
C4 P4 C43 C44 28.8(6) . .
C4 N4 C5 P5 177.6(4) . .
C4 N4 C5 N5 1.0(9) . .
C4 N6 C6 P6 175.2(4) . .
C4 N6 C6 N5 -3.7(9) . .
C43 P4 C49 C54 -140.2(5) . .
C43 P4 C49 C50 35.9(6) . .
C43 P4 C4 N4 -140.5(4) . .
C43 P4 C4 N6 42.3(5) . .
C73 P6 C6 N6 -55.2(5) . .
C73 P6 C6 N5 123.7(5) . .
C73 P6 C67 C72 -71.0(6) . .
C73 P6 C67 C68 102.8(5) . .
C73 C78 C77 C76 0.0(9) . .
C31 P3 C3 N3 126.9(5) . .
C31 P3 C3 N2 -52.6(5) . .
C31 P3 C37 C38 29.7(6) . .
C31 P3 C37 C42 -156.5(5) . .
C31 C36 C35 C34 -0.7(10) . .
C78 C73 C74 C75 -0.3(9) . .
C78 C77 C76 C75 -0.5(9) . .
C46 C47 C48 C43 0.0(9) . .
C46 C45 C44 C43 -1.0(10) . .
C33 C34 C35 C36 0.0(10) . .
C55 P5 C5 N4 24.5(5) . .
C55 P5 C5 N5 -158.5(4) . .
C55 P5 C61 C66 -105.2(5) . .
C55 P5 C61 C62 72.3(6) . .
C47 C46 C45 C44 2.0(10) . .
C26 C25 C30 C29 0.9(11) . .
C26 C27 C28 C29 -0.5(12) . .
C14 C13 C18 C17 -1.3(9) . .
C2 P2 C25 C26 -92.8(5) . .
C2 P2 C25 C30 88.4(6) . .
C2 P2 C19 C20 141.6(5) . .
C2 P2 C19 C24 -37.9(5) . .
C2 N1 C1 P1 -173.6(4) . .
C2 N1 C1 N3 2.3(9) . .
C2 N2 C3 P3 179.8(4) . .
C2 N2 C3 N3 0.3(9) . .
C67 P6 C6 N6 -162.7(4) . .
C67 P6 C6 N5 16.2(5) . .
C67 P6 C73 C78 67.2(5) . .
C67 P6 C73 C74 -110.7(5) . .
C67 C72 C71 C70 -1.3(10) . .
C67 C68 C69 C70 -0.7(10) . .
C62 C63 C64 C65 0.7(9) . .
C23 C22 C21 C20 -0.7(10) . .
C23 C24 C19 P2 179.2(5) . .
C23 C24 C19 C20 -0.3(9) . .
C63 C62 C61 P5 -177.0(4) . .
C63 C62 C61 C66 0.5(9) . .
C63 C64 C65 C66 -0.3(9) . .
C56 C55 C60 C59 0.6(9) . .
C56 C57 C58 C59 -1.8(10) . .
C54 C49 C50 C51 1.4(10) . .
C54 C53 C52 C51 3.3(11) . .
C74 C75 C76 C77 0.7(9) . .
C74 C73 C78 C77 0.4(9) . .
C37 P3 C3 N3 17.3(6) . .
C37 P3 C3 N2 -162.2(4) . .
C37 P3 C31 C36 47.2(6) . .
C37 P3 C31 C32 -136.1(5) . .
C37 C42 C41 C40 2.4(11) . .
C36 C31 C32 C33 -0.7(9) . .
C61 P5 C5 N4 133.1(5) . .
C61 P5 C5 N5 -50.0(5) . .
C61 P5 C55 C56 -48.6(6) . .
C61 P5 C55 C60 128.9(5) . .
C61 C66 C65 C64 0.0(9) . .
C61 C62 C63 C64 -0.8(9) . .
C48 C43 C44 C45 -0.6(9) . .
C45 C46 C47 C48 -1.6(9) . .
C38 C39 C40 C41 -1.9(10) . .
C38 C37 C42 C41 -2.2(10) . .
C44 C43 C48 C47 1.1(9) . .
C60 C55 C56 C57 -1.3(9) . .
C60 C59 C58 C57 1.0(10) . .
C17 C16 C15 C14 -0.1(9) . .
C71 C72 C67 P6 174.1(5) . .
C71 C72 C67 C68 0.5(10) . .
C42 C37 C38 C39 0.0(10) . .
C69 C68 C67 P6 -173.5(5) . .
C69 C68 C67 C72 0.6(10) . .
C13 P1 C7 C12 -177.4(5) . .
C13 P1 C7 C8 7.5(6) . .
C13 P1 C1 N3 -62.0(5) . .
C13 P1 C1 N1 114.5(6) . .
C13 C14 C15 C16 -1.1(9) . .
C19 P2 C25 C26 164.7(5) . .
C19 P2 C25 C30 -14.1(6) . .
C19 P2 C2 N1 -77.9(5) . .
C19 P2 C2 N2 94.1(5) . .
C19 C20 C21 C22 0.5(10) . .
C19 C24 C23 C22 0.1(9) . .
C53 C52 C51 C50 -2.4(11) . .
C12 C7 C8 C9 1.5(9) . .
C12 C11 C10 C9 -2.0(11) . .
C40 C39 C38 C37 2.1(10) . .
C15 C16 C17 C18 0.6(10) . .
C15 C14 C13 P1 179.1(5) . .
C15 C14 C13 C18 1.8(9) . .
C21 C20 C19 P2 -179.5(5) . .
C21 C20 C19 C24 0.0(9) . .
C21 C22 C23 C24 0.4(10) . .
C32 C31 C36 C35 1.1(9) . .
C8 C7 C12 C11 -1.4(10) . .
C8 C9 C10 C11 2.0(11) . .
C65 C66 C61 P5 177.6(5) . .
C65 C66 C61 C62 -0.1(9) . .
C76 C75 C74 C73 -0.2(9) . .
C58 C57 C56 C55 2.0(10) . .
C58 C59 C60 C55 -0.4(9) . .
C52 C51 C50 C49 0.1(11) . .
C30 C25 C26 C27 -0.7(10) . .
C35 C34 C33 C32 0.4(10) . .
C27 C28 C29 C30 0.7(13) . .
C10 C9 C8 C7 -1.8(10) . .
C50 C49 C54 C53 -0.5(10) . .
